data_7214762
loop_
_publ_author_name
'Riisi\"o, Antti'
'H\"anninen, Mikko M.'
'Sillanp\"a\"a, Reijo'

_publ_section_title
;
 Alkyl and diether bridged
 N,N,N&#x2032;,N&#x2032;-tetra(2-hydroxybenzyl)diamines: effects of
 hydrogen bonding on structure and solubility
;
_journal_issue 21
_journal_name_full CrystEngComm
_journal_page_first 7258
_journal_paper_doi 10.1039/c2ce26027a
_journal_volume 14
_journal_year 2012
_chemical_compound_source 'synthesis as described'
_chemical_formula_moiety 'C54 H80 N2 O6'
_chemical_formula_sum 'C54 H80 N2 O6'
_chemical_formula_weight 853.2
_chemical_name_systematic
;
?
;
_space_group_IT_number 15
_symmetry_cell_setting monoclinic
_symmetry_Int_Tables_number 15
_symmetry_space_group_name_Hall '-C 2yc'
_symmetry_space_group_name_H-M 'C 1 2/c 1'
_atom_sites_solution_hydrogens geom
_atom_sites_solution_primary direct
_atom_sites_solution_secondary difmap
_audit_conform_dict_location ftp://ftp.iucr.org/pub/cif_core.dic
_audit_conform_dict_name cif_core.dic
_audit_conform_dict_version 2.3
_audit_creation_date 2012-06-05T12:00:27-00:00
_audit_creation_method 'WinGX routine CIF_UPDATE'
_cell_angle_alpha 90
_cell_angle_beta 114.46(3)
_cell_angle_gamma 90
_cell_formula_units_Z 4
_cell_length_a 26.531(5)
_cell_length_b 8.0890(16)
_cell_length_c 25.787(5)
_cell_measurement_reflns_used 40772
_cell_measurement_temperature 153(2)
_cell_measurement_theta_max 28.7
_cell_measurement_theta_min 0.407
_cell_measurement_wavelength 0.71073
_cell_volume 5037(2)
_computing_cell_refinement 'HKL Scalepack (Otwinowski & Minor 1997)'
_computing_data_collection 'Collect (Bruker AXS BV, 1997-2004)'
_computing_data_reduction 'HKL Denzo and Scalepack (Otwinowski & Minor 1997)'
_computing_molecular_graphics 'Ortep-3 for Windows (Farrugia, 1997)'
_computing_publication_material 'WinGX publication routines (Farrugia, 1999)'
_computing_structure_refinement 'SHELXL-97 (Sheldrick, 2008)'
_computing_structure_solution 'SIR92 (Giacovazzo et al, 1993)'
_diffrn_ambient_temperature 153(2)
_diffrn_detector 'CCD plate'
_diffrn_detector_area_resol_mean 9
_diffrn_measured_fraction_theta_full 0.997
_diffrn_measured_fraction_theta_max 0.997
_diffrn_measurement_device '95mm CCD camera on \k-goniostat'
_diffrn_measurement_device_type KappaCCD
_diffrn_measurement_method 'CCD rotation images, thick slices'
_diffrn_orient_matrix_type 'by Bruker AXS Collect from scalepack cell'
_diffrn_orient_matrix_UB_11 -0.21302E-2
_diffrn_orient_matrix_UB_12 -0.873503E-1
_diffrn_orient_matrix_UB_13 0.264502E-1
_diffrn_orient_matrix_UB_21 -0.95378E-2
_diffrn_orient_matrix_UB_22 0.860268E-1
_diffrn_orient_matrix_UB_23 0.223088E-1
_diffrn_orient_matrix_UB_31 -0.402084E-1
_diffrn_orient_matrix_UB_32 -0.157787E-1
_diffrn_orient_matrix_UB_33 -0.247977E-1
_diffrn_radiation_monochromator graphite
_diffrn_radiation_probe x-ray
_diffrn_radiation_type MoK\a
_diffrn_radiation_wavelength 0.71073
_diffrn_reflns_av_R_equivalents 0.0571
_diffrn_reflns_av_unetI/netI 0.0676
_diffrn_reflns_limit_h_max 31
_diffrn_reflns_limit_h_min -31
_diffrn_reflns_limit_k_max 9
_diffrn_reflns_limit_k_min -9
_diffrn_reflns_limit_l_max 30
_diffrn_reflns_limit_l_min -23
_diffrn_reflns_number 17419
_diffrn_reflns_theta_full 25
_diffrn_reflns_theta_max 25
_diffrn_reflns_theta_min 2.66
_diffrn_source 'Enraf Nonius FR590'
_exptl_absorpt_coefficient_mu 0.072
_exptl_absorpt_correction_T_max 0.977
_exptl_absorpt_correction_T_min 0.974
_exptl_absorpt_correction_type multi-scan
_exptl_absorpt_process_details '(SADABS; Sheldrick, 2008)'
_exptl_crystal_colour colourless
_exptl_crystal_density_diffrn 1.125
_exptl_crystal_density_method 'not measured'
_exptl_crystal_description prism
_exptl_crystal_F_000 1864
_exptl_crystal_size_max 0.36
_exptl_crystal_size_mid 0.32
_exptl_crystal_size_min 0.32
_refine_diff_density_max 0.306
_refine_diff_density_min -0.214
_refine_diff_density_rms 0.049
_refine_ls_extinction_method none
_refine_ls_goodness_of_fit_ref 1.05
_refine_ls_hydrogen_treatment mixed
_refine_ls_matrix_type full
_refine_ls_number_parameters 297
_refine_ls_number_reflns 4432
_refine_ls_number_restraints 0
_refine_ls_restrained_S_all 1.05
_refine_ls_R_factor_all 0.1039
_refine_ls_R_factor_gt 0.0684
_refine_ls_shift/su_max 0
_refine_ls_shift/su_mean 0
_refine_ls_structure_factor_coef Fsqd
_refine_ls_weighting_details 'calc w=1/[\s^2^(Fo^2^)+(0.0627P)^2^+7.2279P] where P=(Fo^2^+2Fc^2^)/3'
_refine_ls_weighting_scheme calc
_refine_ls_wR_factor_gt 0.1509
_refine_ls_wR_factor_ref 0.1661
_reflns_number_gt 3071
_reflns_number_total 4432
_reflns_threshold_expression >2\s(I)
_cod_data_source_file c2ce26027a.txt
_cod_data_source_block H4L4_4
_cod_original_cell_volume 5037.6(20)
_cod_original_sg_symbol_H-M 'C 2/c'
_cod_database_code 7214762

loop_
_symmetry_equiv_pos_as_xyz
'x, y, z'
'-x, y, -z+1/2'
'x+1/2, y+1/2, z'
'-x+1/2, y+1/2, -z+1/2'
'-x, -y, -z'
'x, -y, z-1/2'
'-x+1/2, -y+1/2, -z'
'x+1/2, -y+1/2, z-1/2'

loop_
_atom_site_label
_atom_site_type_symbol
_atom_site_fract_x
_atom_site_fract_y
_atom_site_fract_z
_atom_site_U_iso_or_equiv
_atom_site_adp_type
_atom_site_occupancy
_atom_site_symmetry_multiplicity
_atom_site_calc_flag
_atom_site_refinement_flags
_atom_site_disorder_assembly
_atom_site_disorder_group
O18 O 0.02962(8) 0.5339(2) -0.28487(8) 0.0335(5) Uani 1 1 d . . .
O1 O -0.06442(8) 0.3336(2) -0.34293(9) 0.0338(5) Uani 1 1 d . . .
O2 O 0.14596(8) 0.0024(3) -0.34158(8) 0.0349(5) Uani 1 1 d . . .
N8 N 0.09031(9) 0.2219(3) -0.30533(9) 0.0254(5) Uani 1 1 d . . .
C6 C -0.00561(10) 0.1123(3) -0.35064(11) 0.0233(6) Uani 1 1 d . . .
C4 C -0.04293(10) -0.0749(3) -0.43240(11) 0.0250(6) Uani 1 1 d . . .
C7 C 0.04312(10) 0.1535(3) -0.29560(11) 0.0258(6) Uani 1 1 d . . .
H7A H 0.0314 0.235 -0.2741 0.031 Uiso 1 1 calc R . .
H7B H 0.0553 0.0522 -0.2721 0.031 Uiso 1 1 calc R . .
C26 C -0.03788(11) -0.2299(3) -0.46460(12) 0.0280(6) Uani 1 1 d . . .
C1 C -0.05535(11) 0.1998(3) -0.37095(12) 0.0257(6) Uani 1 1 d . . .
C2 C -0.09952(11) 0.1508(3) -0.42104(12) 0.0306(7) Uani 1 1 d . . .
C13 C 0.21211(11) -0.2780(4) -0.22186(13) 0.0328(7) Uani 1 1 d . . .
H13 H 0.2306 -0.3816 -0.2142 0.039 Uiso 1 1 calc R . .
C14 C 0.19218(10) -0.2153(4) -0.27721(12) 0.0315(7) Uani 1 1 d . . .
C10 C 0.16279(10) 0.0315(3) -0.24288(12) 0.0298(7) Uani 1 1 d . . .
C5 C -0.00056(11) -0.0224(3) -0.38216(11) 0.0252(6) Uani 1 1 d . . .
H5 H 0.0336 -0.0806 -0.3684 0.03 Uiso 1 1 calc R . .
C9 C 0.14222(11) 0.2082(3) -0.25315(12) 0.0310(7) Uani 1 1 d . . .
H9A H 0.1357 0.2475 -0.2201 0.037 Uiso 1 1 calc R . .
H9B H 0.1709 0.2795 -0.2568 0.037 Uiso 1 1 calc R . .
C21 C 0.22639(12) -0.2661(4) -0.11727(13) 0.0405(8) Uani 1 1 d . . .
C3 C -0.09244(11) 0.0154(3) -0.45076(12) 0.0312(7) Uani 1 1 d . . .
H3 H -0.1225 -0.0173 -0.485 0.037 Uiso 1 1 calc R . .
C12 C 0.20614(11) -0.1957(4) -0.17752(12) 0.0343(7) Uani 1 1 d . . .
C11 C 0.18132(11) -0.0398(4) -0.18944(12) 0.0331(7) Uani 1 1 d . . .
H11 H 0.177 0.0194 -0.1597 0.04 Uiso 1 1 calc R . .
C25 C -0.15356(12) 0.2450(4) -0.44282(14) 0.0433(8) Uani 1 1 d . . .
H25A H -0.1689 0.2421 -0.4142 0.065 Uiso 1 1 calc R . .
H25B H -0.1798 0.194 -0.4781 0.065 Uiso 1 1 calc R . .
H25C H -0.147 0.36 -0.4503 0.065 Uiso 1 1 calc R . .
C15 C 0.16653(10) -0.0601(3) -0.28732(12) 0.0288(6) Uani 1 1 d . . .
C19 C 0.02708(14) 0.6727(3) -0.25194(14) 0.0422(8) Uani 1 1 d . . .
H19A H 0.0315 0.7762 -0.2701 0.051 Uiso 1 1 calc R . .
H19B H 0.0574 0.6665 -0.2133 0.051 Uiso 1 1 calc R . .
C20 C 0.19649(12) -0.3093(4) -0.32516(13) 0.0395(8) Uani 1 1 d . . .
H20A H 0.16 -0.3147 -0.3572 0.059 Uiso 1 1 calc R . .
H20B H 0.2097 -0.4215 -0.3124 0.059 Uiso 1 1 calc R . .
H20C H 0.2226 -0.2531 -0.3373 0.059 Uiso 1 1 calc R . .
C16 C 0.08070(12) 0.3886(3) -0.32953(12) 0.0322(7) Uani 1 1 d . . .
H16A H 0.0445 0.3886 -0.363 0.039 Uiso 1 1 calc R . .
H16B H 0.1095 0.4118 -0.3436 0.039 Uiso 1 1 calc R . .
C28 C -0.06524(15) -0.3734(4) -0.44811(15) 0.0495(9) Uani 1 1 d . . .
H28A H -0.1047 -0.3496 -0.46 0.074 Uiso 1 1 calc R . .
H28B H -0.0476 -0.3888 -0.4067 0.074 Uiso 1 1 calc R . .
H28C H -0.0611 -0.4745 -0.467 0.074 Uiso 1 1 calc R . .
C17 C 0.08062(12) 0.5301(4) -0.29099(13) 0.0381(7) Uani 1 1 d . . .
H17A H 0.1117 0.5165 -0.2531 0.046 Uiso 1 1 calc R . .
H17B H 0.0858 0.636 -0.3074 0.046 Uiso 1 1 calc R . .
C27 C -0.06521(16) -0.2042(4) -0.52861(14) 0.0541(9) Uani 1 1 d . . .
H27A H -0.0637 -0.3073 -0.5479 0.081 Uiso 1 1 calc R . .
H27B H -0.0456 -0.117 -0.5392 0.081 Uiso 1 1 calc R . .
H27C H -0.1039 -0.1716 -0.54 0.081 Uiso 1 1 calc R . .
C29 C 0.02258(13) -0.2745(4) -0.44912(16) 0.0515(9) Uani 1 1 d . . .
H29A H 0.0412 -0.298 -0.4082 0.077 Uiso 1 1 calc R . .
H29B H 0.0411 -0.1817 -0.4585 0.077 Uiso 1 1 calc R . .
H29C H 0.0243 -0.3724 -0.4707 0.077 Uiso 1 1 calc R . .
C23 C 0.24890(16) -0.4419(5) -0.11221(17) 0.0670(12) Uani 1 1 d . . .
H23A H 0.2199 -0.5148 -0.1381 0.1 Uiso 1 1 calc R . .
H23B H 0.2606 -0.4809 -0.073 0.1 Uiso 1 1 calc R . .
H23C H 0.2807 -0.4428 -0.1223 0.1 Uiso 1 1 calc R . .
C22 C 0.17828(16) -0.2724(5) -0.09922(16) 0.0667(12) Uani 1 1 d . . .
H22A H 0.1642 -0.1604 -0.0993 0.1 Uiso 1 1 calc R . .
H22B H 0.1912 -0.3191 -0.0608 0.1 Uiso 1 1 calc R . .
H22C H 0.1486 -0.3419 -0.1259 0.1 Uiso 1 1 calc R . .
C24 C 0.27219(18) -0.1556(6) -0.07702(17) 0.0891(15) Uani 1 1 d . . .
H24A H 0.3032 -0.1548 -0.0883 0.134 Uiso 1 1 calc R . .
H24B H 0.2849 -0.1979 -0.038 0.134 Uiso 1 1 calc R . .
H24C H 0.258 -0.0429 -0.0787 0.134 Uiso 1 1 calc R . .
H2 H 0.1200(14) 0.082(4) -0.3405(14) 0.061(11) Uiso 1 1 d . A 2
H1 H -0.0289(18) 0.388(5) -0.3220(18) 0.094(14) Uiso 1 1 d . B 2

loop_
_atom_site_aniso_label
_atom_site_aniso_U_11
_atom_site_aniso_U_22
_atom_site_aniso_U_33
_atom_site_aniso_U_23
_atom_site_aniso_U_13
_atom_site_aniso_U_12
O18 0.0418(11) 0.0226(10) 0.0374(12) -0.0047(8) 0.0177(10) -0.0049(9)
O1 0.0345(11) 0.0257(10) 0.0417(13) -0.0053(9) 0.0162(10) 0.0019(9)
O2 0.0343(11) 0.0421(12) 0.0293(12) 0.0048(9) 0.0142(10) 0.0059(10)
N8 0.0225(11) 0.0257(12) 0.0255(13) 0.0005(10) 0.0076(10) -0.0042(10)
C6 0.0273(14) 0.0194(13) 0.0244(16) 0.0013(11) 0.0118(12) -0.0033(12)
C4 0.0267(14) 0.0275(14) 0.0227(15) -0.0005(12) 0.0121(12) -0.0043(12)
C7 0.0300(14) 0.0225(13) 0.0260(16) 0.0014(11) 0.0127(13) -0.0012(12)
C26 0.0344(15) 0.0247(14) 0.0279(17) -0.0029(12) 0.0158(13) -0.0050(12)
C1 0.0276(14) 0.0195(13) 0.0319(17) -0.0032(12) 0.0144(13) -0.0030(12)
C2 0.0259(14) 0.0290(15) 0.0354(18) 0.0002(13) 0.0110(14) 0.0005(12)
C13 0.0201(14) 0.0386(16) 0.0402(19) 0.0066(14) 0.0129(14) 0.0042(13)
C14 0.0166(13) 0.0427(17) 0.0347(18) 0.0012(14) 0.0102(13) -0.0011(13)
C10 0.0204(13) 0.0384(16) 0.0269(17) -0.0023(13) 0.0063(12) -0.0028(12)
C5 0.0246(13) 0.0236(14) 0.0293(16) 0.0019(12) 0.0131(13) 0.0009(12)
C9 0.0242(14) 0.0352(16) 0.0284(17) -0.0055(13) 0.0058(13) -0.0051(13)
C21 0.0308(16) 0.058(2) 0.0290(18) 0.0125(15) 0.0091(14) 0.0091(15)
C3 0.0267(14) 0.0327(15) 0.0305(16) -0.0025(13) 0.0081(13) -0.0033(13)
C12 0.0214(14) 0.0485(18) 0.0321(18) 0.0069(14) 0.0100(13) 0.0011(14)
C11 0.0227(14) 0.0450(18) 0.0306(18) -0.0024(14) 0.0100(13) -0.0022(14)
C25 0.0294(16) 0.0400(18) 0.053(2) -0.0084(15) 0.0099(16) 0.0035(14)
C15 0.0209(13) 0.0383(16) 0.0271(17) 0.0031(13) 0.0099(12) -0.0026(13)
C19 0.069(2) 0.0207(14) 0.040(2) -0.0049(13) 0.0261(18) -0.0093(14)
C20 0.0331(16) 0.0485(18) 0.041(2) -0.0002(15) 0.0196(15) 0.0035(15)
C16 0.0339(16) 0.0303(15) 0.0335(18) 0.0027(13) 0.0151(14) -0.0036(13)
C28 0.078(2) 0.0275(16) 0.063(2) -0.0076(15) 0.049(2) -0.0085(17)
C17 0.0361(16) 0.0303(16) 0.0440(19) 0.0015(14) 0.0126(15) -0.0081(14)
C27 0.084(3) 0.0452(19) 0.032(2) -0.0058(16) 0.0238(19) 0.0049(19)
C29 0.0443(19) 0.0446(19) 0.068(3) -0.0258(18) 0.0252(19) -0.0012(16)
C23 0.069(3) 0.080(3) 0.064(3) 0.039(2) 0.039(2) 0.030(2)
C22 0.062(2) 0.098(3) 0.053(3) 0.030(2) 0.036(2) 0.027(2)
C24 0.075(3) 0.114(4) 0.044(3) 0.020(2) -0.009(2) -0.015(3)

loop_
_atom_type_symbol
_atom_type_description
_atom_type_scat_dispersion_real
_atom_type_scat_dispersion_imag
_atom_type_scat_source
C C 0.0033 0.0016 'International Tables Vol C Tables 4.2.6.8 and 6.1.1.4'
H H 0 0 'International Tables Vol C Tables 4.2.6.8 and 6.1.1.4'
N N 0.0061 0.0033 'International Tables Vol C Tables 4.2.6.8 and 6.1.1.4'
O O 0.0106 0.006 'International Tables Vol C Tables 4.2.6.8 and 6.1.1.4'

loop_
_geom_angle_atom_site_label_1
_geom_angle_atom_site_label_2
_geom_angle_atom_site_label_3
_geom_angle
_geom_angle_site_symmetry_1
_geom_angle_site_symmetry_3
C17 O18 C19 111.3(2) . .
C1 O1 H1 108(2) . .
C15 O2 H2 102(2) . .
C16 N8 C9 113.0(2) . .
C16 N8 C7 114.0(2) . .
C9 N8 C7 110.6(2) . .
C1 C6 C5 118.7(2) . .
C1 C6 C7 123.4(2) . .
C5 C6 C7 117.9(2) . .
C5 C4 C3 116.1(2) . .
C5 C4 C26 122.4(2) . .
C3 C4 C26 121.3(2) . .
N8 C7 C6 112.2(2) . .
N8 C7 H7A 109.2 . .
C6 C7 H7A 109.2 . .
N8 C7 H7B 109.2 . .
C6 C7 H7B 109.2 . .
H7A C7 H7B 107.9 . .
C27 C26 C28 109.9(3) . .
C27 C26 C29 107.1(3) . .
C28 C26 C29 108.5(3) . .
C27 C26 C4 111.4(2) . .
C28 C26 C4 108.2(2) . .
C29 C26 C4 111.6(2) . .
O1 C1 C6 123.1(2) . .
O1 C1 C2 116.5(2) . .
C6 C1 C2 120.4(2) . .
C3 C2 C1 118.7(2) . .
C3 C2 C25 121.0(3) . .
C1 C2 C25 120.3(2) . .
C12 C13 C14 123.0(3) . .
C12 C13 H13 118.5 . .
C14 C13 H13 118.5 . .
C13 C14 C15 117.7(3) . .
C13 C14 C20 122.3(3) . .
C15 C14 C20 120.0(3) . .
C11 C10 C15 118.5(3) . .
C11 C10 C9 121.5(3) . .
C15 C10 C9 119.9(2) . .
C4 C5 C6 123.2(2) . .
C4 C5 H5 118.4 . .
C6 C5 H5 118.4 . .
N8 C9 C10 111.3(2) . .
N8 C9 H9A 109.4 . .
C10 C9 H9A 109.4 . .
N8 C9 H9B 109.4 . .
C10 C9 H9B 109.4 . .
H9A C9 H9B 108 . .
C24 C21 C23 108.4(3) . .
C24 C21 C12 108.7(3) . .
C23 C21 C12 113.2(3) . .
C24 C21 C22 110.1(3) . .
C23 C21 C22 106.8(3) . .
C12 C21 C22 109.6(2) . .
C2 C3 C4 123.0(3) . .
C2 C3 H3 118.5 . .
C4 C3 H3 118.5 . .
C13 C12 C11 117.1(3) . .
C13 C12 C21 123.2(3) . .
C11 C12 C21 119.7(3) . .
C10 C11 C12 122.5(3) . .
C10 C11 H11 118.8 . .
C12 C11 H11 118.8 . .
C2 C25 H25A 109.5 . .
C2 C25 H25B 109.5 . .
H25A C25 H25B 109.5 . .
C2 C25 H25C 109.5 . .
H25A C25 H25C 109.5 . .
H25B C25 H25C 109.5 . .
O2 C15 C14 118.6(2) . .
O2 C15 C10 120.4(2) . .
C14 C15 C10 121.0(3) . .
O18 C19 C19 109.1(2) . 2_554
O18 C19 H19A 109.9 . .
C19 C19 H19A 109.9 2_554 .
O18 C19 H19B 109.9 . .
C19 C19 H19B 109.9 2_554 .
H19A C19 H19B 108.3 . .
C14 C20 H20A 109.5 . .
C14 C20 H20B 109.5 . .
H20A C20 H20B 109.5 . .
C14 C20 H20C 109.5 . .
H20A C20 H20C 109.5 . .
H20B C20 H20C 109.5 . .
N8 C16 C17 117.6(2) . .
N8 C16 H16A 107.9 . .
C17 C16 H16A 107.9 . .
N8 C16 H16B 107.9 . .
C17 C16 H16B 107.9 . .
H16A C16 H16B 107.2 . .
C26 C28 H28A 109.5 . .
C26 C28 H28B 109.5 . .
H28A C28 H28B 109.5 . .
C26 C28 H28C 109.5 . .
H28A C28 H28C 109.5 . .
H28B C28 H28C 109.5 . .
O18 C17 C16 110.3(2) . .
O18 C17 H17A 109.6 . .
C16 C17 H17A 109.6 . .
O18 C17 H17B 109.6 . .
C16 C17 H17B 109.6 . .
H17A C17 H17B 108.1 . .
C26 C27 H27A 109.5 . .
C26 C27 H27B 109.5 . .
H27A C27 H27B 109.5 . .
C26 C27 H27C 109.5 . .
H27A C27 H27C 109.5 . .
H27B C27 H27C 109.5 . .
C26 C29 H29A 109.5 . .
C26 C29 H29B 109.5 . .
H29A C29 H29B 109.5 . .
C26 C29 H29C 109.5 . .
H29A C29 H29C 109.5 . .
H29B C29 H29C 109.5 . .
C21 C23 H23A 109.5 . .
C21 C23 H23B 109.5 . .
H23A C23 H23B 109.5 . .
C21 C23 H23C 109.5 . .
H23A C23 H23C 109.5 . .
H23B C23 H23C 109.5 . .
C21 C22 H22A 109.5 . .
C21 C22 H22B 109.5 . .
H22A C22 H22B 109.5 . .
C21 C22 H22C 109.5 . .
H22A C22 H22C 109.5 . .
H22B C22 H22C 109.5 . .
C21 C24 H24A 109.5 . .
C21 C24 H24B 109.5 . .
H24A C24 H24B 109.5 . .
C21 C24 H24C 109.5 . .
H24A C24 H24C 109.5 . .
H24B C24 H24C 109.5 . .

loop_
_geom_bond_atom_site_label_1
_geom_bond_atom_site_label_2
_geom_bond_distance
_geom_bond_site_symmetry_2
O18 C17 1.426(3) .
O18 C19 1.426(3) .
O1 C1 1.377(3) .
O1 H1 0.98(4) .
O2 C15 1.371(3) .
O2 H2 0.95(4) .
N8 C16 1.463(3) .
N8 C9 1.478(3) .
N8 C7 1.482(3) .
C6 C1 1.394(4) .
C6 C5 1.399(3) .
C6 C7 1.509(4) .
C4 C5 1.384(4) .
C4 C3 1.403(4) .
C4 C26 1.540(4) .
C7 H7A 0.99 .
C7 H7B 0.99 .
C26 C27 1.517(4) .
C26 C28 1.520(4) .
C26 C29 1.527(4) .
C1 C2 1.395(4) .
C2 C3 1.394(4) .
C2 C25 1.511(4) .
C13 C12 1.387(4) .
C13 C14 1.396(4) .
C13 H13 0.95 .
C14 C15 1.400(4) .
C14 C20 1.495(4) .
C10 C11 1.383(4) .
C10 C15 1.402(4) .
C10 C9 1.513(4) .
C5 H5 0.95 .
C9 H9A 0.99 .
C9 H9B 0.99 .
C21 C24 1.519(5) .
C21 C23 1.527(5) .
C21 C12 1.528(4) .
C21 C22 1.530(4) .
C3 H3 0.95 .
C12 C11 1.397(4) .
C11 H11 0.95 .
C25 H25A 0.98 .
C25 H25B 0.98 .
C25 H25C 0.98 .
C19 C19 1.481(6) 2_554
C19 H19A 0.99 .
C19 H19B 0.99 .
C20 H20A 0.98 .
C20 H20B 0.98 .
C20 H20C 0.98 .
C16 C17 1.517(4) .
C16 H16A 0.99 .
C16 H16B 0.99 .
C28 H28A 0.98 .
C28 H28B 0.98 .
C28 H28C 0.98 .
C17 H17A 0.99 .
C17 H17B 0.99 .
C27 H27A 0.98 .
C27 H27B 0.98 .
C27 H27C 0.98 .
C29 H29A 0.98 .
C29 H29B 0.98 .
C29 H29C 0.98 .
C23 H23A 0.98 .
C23 H23B 0.98 .
C23 H23C 0.98 .
C22 H22A 0.98 .
C22 H22B 0.98 .
C22 H22C 0.98 .
C24 H24A 0.98 .
C24 H24B 0.98 .
C24 H24C 0.98 .

loop_
_geom_hbond_atom_site_label_D
_geom_hbond_atom_site_label_H
_geom_hbond_atom_site_label_A
_geom_hbond_distance_DH
_geom_hbond_distance_HA
_geom_hbond_distance_DA
_geom_hbond_angle_DHA
O2 H2 N8 0.95(4) 1.82(4) 2.711(3) 155(3)
O1 H1 O18 0.98(4) 1.87(4) 2.828(3) 167(4)

loop_
_geom_torsion_atom_site_label_1
_geom_torsion_atom_site_label_2
_geom_torsion_atom_site_label_3
_geom_torsion_atom_site_label_4
_geom_torsion
_geom_torsion_site_symmetry_4
C16 N8 C7 C6 70.5(3) .
C9 N8 C7 C6 -160.9(2) .
C1 C6 C7 N8 -110.7(3) .
C5 C6 C7 N8 70.4(3) .
C5 C4 C26 C27 -141.8(3) .
C3 C4 C26 C27 42.3(3) .
C5 C4 C26 C28 97.3(3) .
C3 C4 C26 C28 -78.6(3) .
C5 C4 C26 C29 -22.1(4) .
C3 C4 C26 C29 162.0(3) .
C5 C6 C1 O1 179.8(2) .
C7 C6 C1 O1 0.9(4) .
C5 C6 C1 C2 1.5(4) .
C7 C6 C1 C2 -177.4(2) .
O1 C1 C2 C3 -179.6(2) .
C6 C1 C2 C3 -1.3(4) .
O1 C1 C2 C25 1.2(4) .
C6 C1 C2 C25 179.6(2) .
C12 C13 C14 C15 1.9(4) .
C12 C13 C14 C20 -176.9(3) .
C3 C4 C5 C6 0.0(4) .
C26 C4 C5 C6 -176.1(2) .
C1 C6 C5 C4 -0.9(4) .
C7 C6 C5 C4 178.1(2) .
C16 N8 C9 C10 -157.0(2) .
C7 N8 C9 C10 74.0(3) .
C11 C10 C9 N8 -135.0(3) .
C15 C10 C9 N8 48.9(3) .
C1 C2 C3 C4 0.4(4) .
C25 C2 C3 C4 179.5(3) .
C5 C4 C3 C2 0.2(4) .
C26 C4 C3 C2 176.4(2) .
C14 C13 C12 C11 -3.2(4) .
C14 C13 C12 C21 178.2(3) .
C24 C21 C12 C13 115.2(4) .
C23 C21 C12 C13 -5.3(4) .
C22 C21 C12 C13 -124.4(3) .
C24 C21 C12 C11 -63.4(4) .
C23 C21 C12 C11 176.1(3) .
C22 C21 C12 C11 57.0(4) .
C15 C10 C11 C12 3.4(4) .
C9 C10 C11 C12 -172.7(2) .
C13 C12 C11 C10 0.5(4) .
C21 C12 C11 C10 179.2(2) .
C13 C14 C15 O2 -179.0(2) .
C20 C14 C15 O2 -0.2(4) .
C13 C14 C15 C10 2.2(4) .
C20 C14 C15 C10 -179.0(2) .
C11 C10 C15 O2 176.5(2) .
C9 C10 C15 O2 -7.3(4) .
C11 C10 C15 C14 -4.7(4) .
C9 C10 C15 C14 171.5(2) .
C17 O18 C19 C19 178.7(3) 2_554
C9 N8 C16 C17 -55.1(3) .
C7 N8 C16 C17 72.2(3) .
C19 O18 C17 C16 -176.0(2) .
N8 C16 C17 O18 -77.3(3) .
